data_1562573
loop_
_publ_author_name
'Wang, Jian'
'Xia, Sheng-Qing'
'Tao, Xu-Tang'
'Sch\"afer, Marion C.'
'Bobev, Svilen'

_publ_section_title
;
 New ternary phosphides and arsenides. Syntheses, crystal structures,
 physical properties of Eu2ZnP2, Eu2Zn2P3 and Eu2Cd2As3
;
_journal_name_full 'Journal of Solid State Chemistry'
_journal_page_first 116
_journal_page_last 121
_journal_paper_doi 10.1016/j.jssc.2013.06.029
_journal_volume 205
_journal_year 2013
_chemical_formula_moiety 'Eu2 Zn P2'
_chemical_formula_sum 'Eu2 P2 Zn'
_chemical_formula_weight 431.23
_space_group_IT_number 36
_space_group_name_Hall 'C 2c -2'
_space_group_name_H-M_alt 'C m c 21'
_symmetry_cell_setting orthorhombic
_symmetry_space_group_name_H-M 'C m c 21'
_atom_sites_solution_hydrogens .
_atom_sites_solution_primary direct
_atom_sites_solution_secondary difmap
_audit_creation_method SHELXL-97
_cell_angle_alpha 90.00
_cell_angle_beta 90.00
_cell_angle_gamma 90.00
_cell_formula_units_Z 4
_cell_length_a 4.1777(7)
_cell_length_b 15.925(3)
_cell_length_c 7.3008(12)
_cell_measurement_reflns_used 967
_cell_measurement_temperature 200(2)
_cell_measurement_theta_max 28.22
_cell_measurement_theta_min 3.79
_cell_volume 485.72(15)
_computing_cell_refinement 'Bruker SMART'
_computing_data_collection 'Bruker SMART'
_computing_data_reduction 'Bruker SAINT'
_computing_molecular_graphics 'Bruker SHELXTL'
_computing_publication_material 'Bruker SHELXTL'
_computing_structure_refinement 'SHELXL-97 (Sheldrick, 1997)'
_computing_structure_solution 'SHELXS-97 (Sheldrick, 1990)'
_diffrn_ambient_temperature 200(2)
_diffrn_measured_fraction_theta_full 1.000
_diffrn_measured_fraction_theta_max 1.000
_diffrn_measurement_device_type 'CCD area detector'
_diffrn_measurement_method 'phi and omega scans'
_diffrn_radiation_monochromator graphite
_diffrn_radiation_source 'fine-focus sealed tube'
_diffrn_radiation_type MoK\a
_diffrn_radiation_wavelength 0.71073
_diffrn_reflns_av_R_equivalents 0.0298
_diffrn_reflns_av_sigmaI/netI 0.0245
_diffrn_reflns_limit_h_max 5
_diffrn_reflns_limit_h_min -5
_diffrn_reflns_limit_k_max 20
_diffrn_reflns_limit_k_min -20
_diffrn_reflns_limit_l_max 9
_diffrn_reflns_limit_l_min -9
_diffrn_reflns_number 3264
_diffrn_reflns_theta_full 28.23
_diffrn_reflns_theta_max 28.23
_diffrn_reflns_theta_min 2.56
_exptl_absorpt_coefficient_mu 30.865
_exptl_absorpt_correction_T_max 0.4383
_exptl_absorpt_correction_T_min 0.2389
_exptl_absorpt_correction_type multi-scan
_exptl_absorpt_process_details 'SADABS (Sheldrick, 2003)'
_exptl_crystal_colour black
_exptl_crystal_density_diffrn 5.897
_exptl_crystal_density_method 'not measured'
_exptl_crystal_description irregular
_exptl_crystal_F_000 744
_exptl_crystal_size_max 0.07
_exptl_crystal_size_mid 0.04
_exptl_crystal_size_min 0.03
_refine_diff_density_max 1.430
_refine_diff_density_min -1.502
_refine_diff_density_rms 0.469
_refine_ls_abs_structure_details 'Flack H D (1983), Acta Cryst. A39, 876-881'
_refine_ls_abs_structure_Flack 0.05(3)
_refine_ls_extinction_coef 0.00328(18)
_refine_ls_extinction_expression Fc^*^=kFc[1+0.001xFc^2^\l^3^/sin(2\q)]^-1/4^
_refine_ls_extinction_method SHELXL
_refine_ls_goodness_of_fit_ref 1.013
_refine_ls_hydrogen_treatment .
_refine_ls_matrix_type full
_refine_ls_number_parameters 32
_refine_ls_number_reflns 687
_refine_ls_number_restraints 1
_refine_ls_restrained_S_all 1.013
_refine_ls_R_factor_all 0.0168
_refine_ls_R_factor_gt 0.0164
_refine_ls_shift/su_max 0.001
_refine_ls_shift/su_mean 0.000
_refine_ls_structure_factor_coef Fsqd
_refine_ls_weighting_details 'calc w=1/[\s^2^(Fo^2^)+(0.0238P)^2^] where P=(Fo^2^+2Fc^2^)/3'
_refine_ls_weighting_scheme calc
_refine_ls_wR_factor_gt 0.0391
_refine_ls_wR_factor_ref 0.0393
_reflns_number_gt 679
_reflns_number_total 687
_reflns_threshold_expression >2sigma(I)
_cod_data_source_file JSSC-2013-205-116.cif
_cod_data_source_block III
_cod_depositor_comments
;
The following automatic conversions were performed:

data item '_symmetry_cell_setting' value 'Orthorhombic' was changed
to 'orthorhombic' in accordance with the built-in table derived from
the CIF Core dictionary named 'cif_core.dic' version 2.4.5 last
updated on 2014-11-21.

Automatic conversion script
Id: cif_fix_values 8369 2020-08-20 11:38:08Z andrius 
;
_cod_original_cell_volume 485.72(14)
_cod_original_sg_symbol_H-M Cmc2(1)
_cod_database_code 1562573

loop_
_symmetry_equiv_pos_as_xyz
'x, y, z'
'-x, -y, z+1/2'
'x, -y, z+1/2'
'-x, y, z'
'x+1/2, y+1/2, z'
'-x+1/2, -y+1/2, z+1/2'
'x+1/2, -y+1/2, z+1/2'
'-x+1/2, y+1/2, z'

loop_
_atom_site_label
_atom_site_type_symbol
_atom_site_fract_x
_atom_site_fract_y
_atom_site_fract_z
_atom_site_U_iso_or_equiv
_atom_site_adp_type
_atom_site_occupancy
_atom_site_symmetry_multiplicity
_atom_site_calc_flag
_atom_site_refinement_flags
_atom_site_disorder_assembly
_atom_site_disorder_group
Eu1 Eu 0.0000 0.70535(2) 0.46735(7) 0.01112(12) Uani 1 2 d S . .
Eu2 Eu 0.0000 0.53542(2) 0.79777(4) 0.00987(12) Uani 1 2 d S . .
Zn Zn 0.0000 0.90593(6) 0.64997(15) 0.0120(2) Uani 1 2 d S . .
P1 P 0.0000 0.93936(13) 0.0001(3) 0.0096(4) Uani 1 2 d S . .
P2 P 0.0000 0.66727(14) 0.0715(3) 0.0100(4) Uani 1 2 d S . .

loop_
_atom_site_aniso_label
_atom_site_aniso_U_11
_atom_site_aniso_U_22
_atom_site_aniso_U_33
_atom_site_aniso_U_23
_atom_site_aniso_U_13
_atom_site_aniso_U_12
Eu1 0.01076(19) 0.0098(2) 0.0128(2) -0.00121(18) 0.000 0.000
Eu2 0.01001(19) 0.0113(2) 0.0083(2) 0.00023(17) 0.000 0.000
Zn 0.0110(5) 0.0123(5) 0.0126(5) -0.0023(5) 0.000 0.000
P1 0.0100(9) 0.0108(9) 0.0080(11) -0.0002(8) 0.000 0.000
P2 0.0097(10) 0.0091(11) 0.0111(10) -0.0010(8) 0.000 0.000

loop_
_atom_type_symbol
_atom_type_description
_atom_type_scat_dispersion_real
_atom_type_scat_dispersion_imag
_atom_type_scat_source
P P 0.1023 0.0942 'International Tables Vol C Tables 4.2.6.8 and 6.1.1.4'
Zn Zn 0.2839 1.4301 'International Tables Vol C Tables 4.2.6.8 and 6.1.1.4'
Eu Eu -0.1578 3.6682 'International Tables Vol C Tables 4.2.6.8 and 6.1.1.4'

loop_
_geom_angle_atom_site_label_1
_geom_angle_atom_site_label_2
_geom_angle_atom_site_label_3
_geom_angle
_geom_angle_site_symmetry_1
_geom_angle_site_symmetry_3
P2 Eu1 P2 112.69(6) . 6_565
P2 Eu1 P2 112.69(6) . 6_465
P2 Eu1 P2 87.91(6) 6_565 6_465
P2 Eu1 P1 85.60(6) . 6_465
P2 Eu1 P1 160.64(7) 6_565 6_465
P2 Eu1 P1 90.79(5) 6_465 6_465
P2 Eu1 P1 85.60(6) . 6_565
P2 Eu1 P1 90.79(5) 6_565 6_565
P2 Eu1 P1 160.64(7) 6_465 6_565
P1 Eu1 P1 84.08(6) 6_465 6_565
P2 Eu1 Zn 124.51(5) . .
P2 Eu1 Zn 44.00(3) 6_565 .
P2 Eu1 Zn 44.00(3) 6_465 .
P1 Eu1 Zn 130.71(4) 6_465 .
P1 Eu1 Zn 130.71(4) 6_565 .
P2 Eu1 Zn 42.82(3) . 6_464
P2 Eu1 Zn 154.18(5) 6_565 6_464
P2 Eu1 Zn 95.28(4) 6_465 6_464
P1 Eu1 Zn 45.15(4) 6_465 6_464
P1 Eu1 Zn 94.27(4) 6_565 6_464
Zn Eu1 Zn 134.794(17) . 6_464
P2 Eu1 Zn 42.82(3) . 6_564
P2 Eu1 Zn 95.28(4) 6_565 6_564
P2 Eu1 Zn 154.18(5) 6_465 6_564
P1 Eu1 Zn 94.27(4) 6_465 6_564
P1 Eu1 Zn 45.15(4) 6_565 6_564
Zn Eu1 Zn 134.794(17) . 6_564
Zn Eu1 Zn 71.21(2) 6_464 6_564
P2 Eu1 Eu2 119.87(5) . .
P2 Eu1 Eu2 109.58(5) 6_565 .
P2 Eu1 Eu2 109.58(5) 6_465 .
P1 Eu1 Eu2 52.96(4) 6_465 .
P1 Eu1 Eu2 52.96(4) 6_565 .
Zn Eu1 Eu2 115.63(3) . .
Zn Eu1 Eu2 93.50(2) 6_464 .
Zn Eu1 Eu2 93.50(2) 6_564 .
P2 Eu1 Eu2 60.26(5) . 2_564
P2 Eu1 Eu2 135.98(3) 6_565 2_564
P2 Eu1 Eu2 135.98(3) 6_465 2_564
P1 Eu1 Eu2 47.20(3) 6_465 2_564
P1 Eu1 Eu2 47.20(3) 6_565 2_564
Zn Eu1 Eu2 175.24(2) . 2_564
Zn Eu1 Eu2 48.052(15) 6_464 2_564
Zn Eu1 Eu2 48.052(15) 6_564 2_564
Eu2 Eu1 Eu2 59.610(12) . 2_564
P2 Eu1 Eu1 90.0 . 1_655
P2 Eu1 Eu1 46.04(3) 6_565 1_655
P2 Eu1 Eu1 133.96(3) 6_465 1_655
P1 Eu1 Eu1 132.04(3) 6_465 1_655
P1 Eu1 Eu1 47.96(3) 6_565 1_655
Zn Eu1 Eu1 90.0 . 1_655
Zn Eu1 Eu1 125.606(13) 6_464 1_655
Zn Eu1 Eu1 54.394(12) 6_564 1_655
Eu2 Eu1 Eu1 90.0 . 1_655
Eu2 Eu1 Eu1 90.0 2_564 1_655
P2 Eu1 Eu1 90.0 . 1_455
P2 Eu1 Eu1 133.96(3) 6_565 1_455
P2 Eu1 Eu1 46.04(3) 6_465 1_455
P1 Eu1 Eu1 47.96(3) 6_465 1_455
P1 Eu1 Eu1 132.04(3) 6_565 1_455
Zn Eu1 Eu1 90.0 . 1_455
Zn Eu1 Eu1 54.394(12) 6_464 1_455
Zn Eu1 Eu1 125.606(12) 6_564 1_455
Eu2 Eu1 Eu1 90.0 . 1_455
Eu2 Eu1 Eu1 90.0 2_564 1_455
Eu1 Eu1 Eu1 180.0 1_655 1_455
P2 Eu2 P1 91.73(6) 1_556 5_546
P2 Eu2 P1 91.73(6) 1_556 5_446
P1 Eu2 P1 88.98(6) 5_546 5_446
P2 Eu2 P1 113.40(5) 1_556 6_465
P1 Eu2 P1 154.59(4) 5_546 6_465
P1 Eu2 P1 86.59(3) 5_446 6_465
P2 Eu2 P1 113.40(5) 1_556 6_565
P1 Eu2 P1 86.59(3) 5_546 6_565
P1 Eu2 P1 154.59(4) 5_446 6_565
P1 Eu2 P1 86.76(6) 6_465 6_565
P2 Eu2 Zn 135.69(2) 1_556 5_445
P1 Eu2 Zn 107.49(4) 5_546 5_445
P1 Eu2 Zn 50.54(5) 5_446 5_445
P1 Eu2 Zn 51.81(4) 6_465 5_445
P1 Eu2 Zn 107.41(4) 6_565 5_445
P2 Eu2 Zn 135.69(2) 1_556 5_545
P1 Eu2 Zn 50.54(5) 5_546 5_545
P1 Eu2 Zn 107.49(4) 5_446 5_545
P1 Eu2 Zn 107.41(4) 6_465 5_545
P1 Eu2 Zn 51.81(4) 6_565 5_545
Zn Eu2 Zn 83.81(3) 5_445 5_545
P2 Eu2 Zn 44.64(3) 1_556 6_565
P1 Eu2 Zn 48.99(5) 5_546 6_565
P1 Eu2 Zn 101.21(4) 5_446 6_565
P1 Eu2 Zn 156.19(5) 6_465 6_565
P1 Eu2 Zn 94.66(4) 6_565 6_565
Zn Eu2 Zn 147.36(3) 5_445 6_565
Zn Eu2 Zn 91.80(2) 5_545 6_565
P2 Eu2 Zn 44.64(3) 1_556 6_465
P1 Eu2 Zn 101.21(4) 5_546 6_465
P1 Eu2 Zn 48.99(5) 5_446 6_465
P1 Eu2 Zn 94.66(4) 6_465 6_465
P1 Eu2 Zn 156.19(5) 6_565 6_465
Zn Eu2 Zn 91.80(2) 5_445 6_465
Zn Eu2 Zn 147.36(3) 5_545 6_465
Zn Eu2 Zn 74.73(3) 6_565 6_465
P2 Eu2 Eu1 85.30(5) 1_556 .
P1 Eu2 Eu1 135.46(3) 5_546 .
P1 Eu2 Eu1 135.46(3) 5_446 .
P1 Eu2 Eu1 54.96(4) 6_465 .
P1 Eu2 Eu1 54.96(4) 6_565 .
Zn Eu2 Eu1 105.23(2) 5_445 .
Zn Eu2 Eu1 105.23(2) 5_545 .
Zn Eu2 Eu1 107.13(2) 6_565 .
Zn Eu2 Eu1 107.13(2) 6_465 .
P2 Eu2 Eu2 63.59(5) 1_556 2_565
P1 Eu2 Eu2 51.32(4) 5_546 2_565
P1 Eu2 Eu2 51.32(4) 5_446 2_565
P1 Eu2 Eu2 136.20(3) 6_465 2_565
P1 Eu2 Eu2 136.20(3) 6_565 2_565
Zn Eu2 Eu2 97.76(2) 5_445 2_565
Zn Eu2 Eu2 97.76(2) 5_545 2_565
Zn Eu2 Eu2 50.684(17) 6_565 2_565
Zn Eu2 Eu2 50.684(17) 6_465 2_565
Eu1 Eu2 Eu2 148.890(18) . 2_565
P2 Eu2 Eu2 150.76(5) 1_556 2_564
P1 Eu2 Eu2 108.77(4) 5_546 2_564
P1 Eu2 Eu2 108.77(4) 5_446 2_564
P1 Eu2 Eu2 49.92(4) 6_465 2_564
P1 Eu2 Eu2 49.92(4) 6_565 2_564
Zn Eu2 Eu2 58.37(2) 5_445 2_564
Zn Eu2 Eu2 58.37(2) 5_545 2_564
Zn Eu2 Eu2 142.548(13) 6_565 2_564
Zn Eu2 Eu2 142.548(13) 6_465 2_564
Eu1 Eu2 Eu2 65.459(16) . 2_564
Eu2 Eu2 Eu2 145.65(2) 2_565 2_564
P2 Zn P2 116.25(10) 6_465 6_565
P2 Zn P1 108.95(6) 6_465 1_556
P2 Zn P1 108.95(6) 6_565 1_556
P2 Zn P1 109.79(6) 6_465 2_575
P2 Zn P1 109.79(6) 6_565 2_575
P1 Zn P1 102.19(5) 1_556 2_575
P2 Zn Eu2 163.75(6) 6_465 5
P2 Zn Eu2 79.96(5) 6_565 5
P1 Zn Eu2 61.82(4) 1_556 5
P1 Zn Eu2 62.45(4) 2_575 5
P2 Zn Eu2 79.96(5) 6_465 5_455
P2 Zn Eu2 163.75(6) 6_565 5_455
P1 Zn Eu2 61.82(4) 1_556 5_455
P1 Zn Eu2 62.45(4) 2_575 5_455
Eu2 Zn Eu2 83.82(3) 5 5_455
P2 Zn Eu2 55.89(6) 6_465 6_464
P2 Zn Eu2 118.03(7) 6_565 6_464
P1 Zn Eu2 132.53(4) 1_556 6_464
P1 Zn Eu2 56.55(4) 2_575 6_464
Eu2 Zn Eu2 118.96(3) 5 6_464
Eu2 Zn Eu2 70.943(17) 5_455 6_464
P2 Zn Eu2 118.03(7) 6_465 6_564
P2 Zn Eu2 55.89(6) 6_565 6_564
P1 Zn Eu2 132.53(4) 1_556 6_564
P1 Zn Eu2 56.55(4) 2_575 6_564
Eu2 Zn Eu2 70.943(17) 5 6_564
Eu2 Zn Eu2 118.96(3) 5_455 6_564
Eu2 Zn Eu2 74.73(3) 6_464 6_564
P2 Zn Eu1 58.19(5) 6_465 .
P2 Zn Eu1 58.19(5) 6_565 .
P1 Zn Eu1 124.42(6) 1_556 .
P1 Zn Eu1 133.39(6) 2_575 .
Eu2 Zn Eu1 137.853(15) 5 .
Eu2 Zn Eu1 137.853(15) 5_455 .
Eu2 Zn Eu1 87.86(3) 6_464 .
Eu2 Zn Eu1 87.86(3) 6_564 .
P2 Zn Eu1 114.26(6) 6_465 6_565
P2 Zn Eu1 54.69(6) 6_565 6_565
P1 Zn Eu1 57.89(4) 1_556 6_565
P1 Zn Eu1 135.53(3) 2_575 6_565
Eu2 Zn Eu1 73.38(2) 5 6_565
Eu2 Zn Eu1 119.45(3) 5_455 6_565
Eu2 Zn Eu1 165.88(3) 6_464 6_565
Eu2 Zn Eu1 105.258(14) 6_564 6_565
Eu1 Zn Eu1 78.05(2) . 6_565
P2 Zn Eu1 54.69(6) 6_465 6_465
P2 Zn Eu1 114.26(6) 6_565 6_465
P1 Zn Eu1 57.89(4) 1_556 6_465
P1 Zn Eu1 135.53(3) 2_575 6_465
Eu2 Zn Eu1 119.45(3) 5 6_465
Eu2 Zn Eu1 73.380(19) 5_455 6_465
Eu2 Zn Eu1 105.258(14) 6_464 6_465
Eu2 Zn Eu1 165.88(3) 6_564 6_465
Eu1 Zn Eu1 78.05(2) . 6_465
Eu1 Zn Eu1 71.21(2) 6_565 6_465
Zn P1 Zn 125.72(9) 1_554 2_574
Zn P1 Eu2 67.64(5) 1_554 5_554
Zn P1 Eu2 74.46(5) 2_574 5_554
Zn P1 Eu2 67.64(5) 1_554 5_454
Zn P1 Eu2 74.46(5) 2_574 5_454
Eu2 P1 Eu2 88.98(6) 5_554 5_454
Zn P1 Eu2 136.60(3) 1_554 6_564
Zn P1 Eu2 65.74(5) 2_574 6_564
Eu2 P1 Eu2 78.76(3) 5_554 6_564
Eu2 P1 Eu2 140.15(8) 5_454 6_564
Zn P1 Eu2 136.60(3) 1_554 6_464
Zn P1 Eu2 65.74(5) 2_574 6_464
Eu2 P1 Eu2 140.15(8) 5_554 6_464
Eu2 P1 Eu2 78.76(3) 5_454 6_464
Eu2 P1 Eu2 86.76(6) 6_564 6_464
Zn P1 Eu1 76.96(5) 1_554 6_464
Zn P1 Eu1 134.93(4) 2_574 6_464
Eu2 P1 Eu1 144.14(8) 5_554 6_464
Eu2 P1 Eu1 82.64(3) 5_454 6_464
Eu2 P1 Eu1 127.75(8) 6_564 6_464
Eu2 P1 Eu1 72.08(3) 6_464 6_464
Zn P1 Eu1 76.96(5) 1_554 6_564
Zn P1 Eu1 134.93(4) 2_574 6_564
Eu2 P1 Eu1 82.64(3) 5_554 6_564
Eu2 P1 Eu1 144.14(8) 5_454 6_564
Eu2 P1 Eu1 72.08(3) 6_564 6_564
Eu2 P1 Eu1 127.75(8) 6_464 6_564
Eu1 P1 Eu1 84.08(6) 6_464 6_564
Zn P2 Zn 116.25(10) 6_464 6_564
Zn P2 Eu2 79.47(6) 6_464 1_554
Zn P2 Eu2 79.47(6) 6_564 1_554
Zn P2 Eu1 82.49(6) 6_464 .
Zn P2 Eu1 82.49(6) 6_564 .
Eu2 P2 Eu1 145.43(9) 1_554 .
Zn P2 Eu1 165.41(8) 6_464 6_564
Zn P2 Eu1 77.81(3) 6_564 6_564
Eu2 P2 Eu1 108.31(6) 1_554 6_564
Eu1 P2 Eu1 96.25(6) . 6_564
Zn P2 Eu1 77.81(3) 6_464 6_464
Zn P2 Eu1 165.41(8) 6_564 6_464
Eu2 P2 Eu1 108.31(6) 1_554 6_464
Eu1 P2 Eu1 96.25(6) . 6_464
Eu1 P2 Eu1 87.91(6) 6_564 6_464

loop_
_geom_bond_atom_site_label_1
_geom_bond_atom_site_label_2
_geom_bond_distance
_geom_bond_site_symmetry_2
Eu1 P2 2.953(2) .
Eu1 P2 3.0094(18) 6_565
Eu1 P2 3.0094(18) 6_465
Eu1 P1 3.1195(17) 6_465
Eu1 P1 3.1195(17) 6_565
Eu1 Zn 3.4613(12) .
Eu1 Zn 3.5878(10) 6_464
Eu1 Zn 3.5878(10) 6_564
Eu1 Eu2 3.6252(7) .
Eu2 P2 2.899(2) 1_556
Eu2 P1 2.9807(16) 5_546
Eu2 P1 2.9807(16) 5_446
Eu2 P1 3.0412(17) 6_465
Eu2 P1 3.0412(17) 6_565
Eu2 Zn 3.1274(9) 5_445
Eu2 Zn 3.1274(9) 5_545
Eu2 Zn 3.4420(10) 6_565
Eu2 Zn 3.4420(10) 6_465
Eu2 Eu2 3.8208(6) 2_565
Eu2 Eu2 3.8208(6) 2_564
Zn P2 2.4597(14) 6_465
Zn P2 2.4597(14) 6_565
Zn P1 2.611(3) 1_556
Zn P1 2.696(3) 2_575
Zn Eu2 3.1273(9) 5
Zn Eu2 3.1273(9) 5_455
Zn Eu2 3.4420(10) 6_464
Zn Eu2 3.4420(10) 6_564
Zn Eu1 3.5878(10) 6_565
Zn Eu1 3.5878(10) 6_465
P1 Zn 2.611(3) 1_554
P1 Zn 2.696(3) 2_574
P1 Eu2 2.9807(16) 5_554
P1 Eu2 2.9807(16) 5_454
P1 Eu2 3.0412(17) 6_564
P1 Eu2 3.0412(17) 6_464
P1 Eu1 3.1194(17) 6_464
P1 Eu1 3.1194(17) 6_564
P2 Zn 2.4597(14) 6_464
P2 Zn 2.4597(14) 6_564
P2 Eu2 2.899(2) 1_554
P2 Eu1 3.0094(18) 6_564
P2 Eu1 3.0094(18) 6_464
